data_7242898
loop_
_publ_author_name
'Yano, Kanae'
'Nishimura, Ryo'
'Hattori, Yohei'
'Morimoto, Masakazu'
'Sugiyama, Haruki'
'Kamitanaka, Takashi'
'Yokojima, Satoshi'
'Nakamura, Shinichio'
'Uchida, Kingo'

_publ_section_title
;
 Photoinduced topographical surface changes and photoresponse of the
 crystals of 7-methoxycoumarin
;
_journal_issue 34
_journal_name_full CrystEngComm
_journal_page_first 5780
_journal_page_last 5787
_journal_paper_doi 10.1039/D1CE00444A
_journal_volume 23
_journal_year 2021
_chemical_formula_sum 'C20 H16 O6'
_chemical_formula_weight 352.33
_space_group_crystal_system orthorhombic
_space_group_IT_number 60
_space_group_name_Hall '-P 2n 2ab'
_space_group_name_H-M_alt 'P b c n'
_atom_sites_solution_hydrogens geom
_audit_update_record
;
2021-02-05 deposited with the CCDC.	2021-05-17 downloaded from the CCDC.
;
_cell_angle_alpha 90
_cell_angle_beta 90
_cell_angle_gamma 90
_cell_formula_units_Z 8
_cell_length_a 14.6312(7)
_cell_length_b 12.0469(6)
_cell_length_c 18.6651(10)
_cell_measurement_reflns_used 1270
_cell_measurement_temperature 143.(2)
_cell_measurement_theta_max 30.2829
_cell_measurement_theta_min 2.4387
_cell_volume 3289.9(3)
_computing_cell_refinement 'APEX3 v2015.9-0 (Bruker AXS)'
_computing_data_reduction 'SAINT V8.35A (Bruker AXS Inc., 2015)'
_computing_structure_refinement 'SHELXL-2014/7 (Sheldrick, 2014)'
_diffrn_ambient_temperature 143.(2)
_diffrn_detector_area_resol_mean 7.3910
_diffrn_measured_fraction_theta_full 1.000
_diffrn_measured_fraction_theta_max 1.000
_diffrn_measurement_device_type 'Bruker D8 goniometer'
_diffrn_radiation_type MoKa
_diffrn_radiation_wavelength 0.71073
_diffrn_reflns_av_R_equivalents 0.0424
_diffrn_reflns_av_unetI/netI 0.0111
_diffrn_reflns_limit_h_max 17
_diffrn_reflns_limit_h_min -17
_diffrn_reflns_limit_k_max 14
_diffrn_reflns_limit_k_min -14
_diffrn_reflns_limit_l_max 22
_diffrn_reflns_limit_l_min -22
_diffrn_reflns_number 178897
_diffrn_reflns_theta_full 25.02
_diffrn_reflns_theta_max 25.02
_diffrn_reflns_theta_min 2.19
_exptl_absorpt_coefficient_mu 0.106
_exptl_absorpt_correction_T_max 0.98
_exptl_absorpt_correction_T_min 0.96
_exptl_absorpt_correction_type multi-scan
_exptl_absorpt_process_details 'SADABS V2014/5 (Bruker AXS Inc.)'
_exptl_crystal_colour colourless
_exptl_crystal_density_diffrn 1.423
_exptl_crystal_density_method 'not measured'
_exptl_crystal_description block
_exptl_crystal_F_000 1472
_exptl_crystal_size_max 0.509
_exptl_crystal_size_mid 0.246
_exptl_crystal_size_min 0.202
_refine_diff_density_max 0.565
_refine_diff_density_min -0.441
_refine_ls_extinction_method none
_refine_ls_goodness_of_fit_ref 1.305
_refine_ls_hydrogen_treatment constr
_refine_ls_matrix_type full
_refine_ls_number_parameters 237
_refine_ls_number_reflns 2922
_refine_ls_number_restraints 0
_refine_ls_restrained_S_all 1.305
_refine_ls_R_factor_all 0.0535
_refine_ls_R_factor_gt 0.0511
_refine_ls_shift/su_max 0.000
_refine_ls_shift/su_mean 0.000
_refine_ls_structure_factor_coef Fsqd
_refine_ls_weighting_details 'w=1/[\s^2^(Fo^2^)+(0.0767P)^2^+0.8903P] where P=(Fo^2^+2Fc^2^)/3'
_refine_ls_weighting_scheme calc
_refine_ls_wR_factor_gt 0.1336
_refine_ls_wR_factor_ref 0.1368
_reflns_number_gt 2693
_reflns_number_total 2922
_reflns_threshold_expression 'I > 2\s(I)'
_cod_data_source_file d1ce00444a9.cif
_cod_data_source_block uch106_coumarin_benzene_143K
_cod_depositor_comments 'Adding full bibliography for 7242895--7242898.cif.'
_cod_database_code 7242898

loop_
_space_group_symop_operation_xyz
'x, y, z'
'-x+1/2, -y+1/2, z+1/2'
'-x, y, -z+1/2'
'x+1/2, -y+1/2, -z'
'-x, -y, -z'
'x-1/2, y-1/2, -z-1/2'
'x, -y, z-1/2'
'-x-1/2, y-1/2, z'

loop_
_atom_site_type_symbol
_atom_site_label
_atom_site_fract_x
_atom_site_fract_y
_atom_site_fract_z
_atom_site_U_iso_or_equiv
_atom_site_adp_type
_atom_site_calc_flag
_atom_site_refinement_flags_adp
_atom_site_refinement_flags_occupancy
_atom_site_refinement_flags_posn
_atom_site_occupancy
_atom_site_disorder_assembly
_atom_site_disorder_group
C C1 0.78884(10) 0.13081(13) 0.53733(8) 0.0232(4) Uani d . . . 1 . .
C C2 0.82394(11) 0.24658(12) 0.54102(8) 0.0224(3) Uani d . . . 1 . .
H H2 0.8131 0.2778 0.5899 0.027 Uiso calc U . R 1 . .
C C3 0.92300(10) 0.27257(12) 0.51661(8) 0.0216(3) Uani d . . . 1 . .
H H3 0.9653 0.2876 0.5576 0.026 Uiso calc U . R 1 . .
C C4 0.95868(10) 0.18576(12) 0.46609(8) 0.0212(3) Uani d . . . 1 . .
C C5 1.03988(10) 0.19845(13) 0.42771(8) 0.0237(3) Uani d . . . 1 . .
H H5 1.0733 0.2656 0.4327 0.028 Uiso calc U . R 1 . .
C C6 1.07348(11) 0.11656(14) 0.38259(9) 0.0270(4) Uani d . . . 1 . .
H H6 1.1291 0.1276 0.3573 0.032 Uiso calc U . R 1 . .
C C7 1.02468(11) 0.01803(13) 0.37485(9) 0.0274(4) Uani d . . . 1 . .
C C8 0.94362(11) 0.00285(13) 0.41187(8) 0.0260(4) Uani d . . . 1 . .
H H8 0.9097 -0.0639 0.4064 0.031 Uiso calc U . R 1 . .
C C9 0.91269(10) 0.08558(12) 0.45667(8) 0.0218(3) Uani d . . . 1 . .
C C10 1.12397(13) -0.05144(17) 0.28354(11) 0.0408(5) Uani d . . . 1 . .
H H10A 1.1112 0.0159 0.2559 0.061 Uiso calc U . R 1 . .
H H10B 1.1285 -0.115 0.251 0.061 Uiso calc U . R 1 . .
H H10C 1.1818 -0.0425 0.3094 0.061 Uiso calc U . R 1 . .
C C11 0.92410(11) 0.41771(12) 0.41200(8) 0.0230(3) Uani d . . . 1 . .
C C12 0.88410(10) 0.38157(12) 0.48157(8) 0.0224(3) Uani d . . . 1 . .
H H12 0.8872 0.4439 0.5169 0.027 Uiso calc U . R 1 . .
C C13 0.78722(10) 0.32976(12) 0.48252(8) 0.0215(3) Uani d . . . 1 . .
H H13 0.7394 0.3815 0.5012 0.026 Uiso calc U . R 1 . .
C C14 0.76294(10) 0.27977(12) 0.41128(8) 0.0199(3) Uani d . . . 1 . .
C C15 0.68673(10) 0.21214(13) 0.40155(8) 0.0228(3) Uani d . . . 1 . .
H H15 0.6481 0.1979 0.4414 0.027 Uiso calc U . R 1 . .
C C16 0.66503(10) 0.16477(13) 0.33596(8) 0.0241(3) Uani d . . . 1 . .
H H16 0.6124 0.1192 0.3311 0.029 Uiso calc U . R 1 . .
C C17 0.72148(10) 0.18496(12) 0.27748(8) 0.0226(3) Uani d . . . 1 . .
C C18 0.79709(11) 0.25387(13) 0.28474(8) 0.0235(4) Uani d . . . 1 . .
H H18 0.8353 0.2689 0.2448 0.028 Uiso calc U . R 1 . .
C C19 0.81591(10) 0.30016(12) 0.35079(8) 0.0208(3) Uani d . . . 1 . .
C C20 0.63097(12) 0.07142(15) 0.20004(9) 0.0352(4) Uani d . . . 1 . .
H H20A 0.6324 0.0112 0.2353 0.053 Uiso calc U . R 1 . .
H H20B 0.6329 0.04 0.1516 0.053 Uiso calc U . R 1 . .
H H20C 0.5746 0.1145 0.206 0.053 Uiso calc U . R 1 . .
O O1 0.83204(7) 0.05817(9) 0.49336(6) 0.0258(3) Uani d . . . 1 . .
O O2 0.72255(8) 0.09797(10) 0.56890(6) 0.0319(3) Uani d . . . 1 . .
O O3 1.05155(9) -0.07002(10) 0.33372(8) 0.0396(3) Uani d . . . 1 . .
O O4 0.89107(7) 0.37178(9) 0.35068(6) 0.0258(3) Uani d . . . 1 . .
O O5 0.98443(8) 0.48449(10) 0.40594(6) 0.0327(3) Uani d . . . 1 . .
O O6 0.70810(8) 0.14222(10) 0.21050(6) 0.0294(3) Uani d . . . 1 . .

loop_
_atom_site_aniso_label
_atom_site_aniso_U_11
_atom_site_aniso_U_22
_atom_site_aniso_U_33
_atom_site_aniso_U_12
_atom_site_aniso_U_13
_atom_site_aniso_U_23
C1 0.0237(8) 0.0260(8) 0.0200(7) -0.0016(6) -0.0012(6) 0.0034(6)
C2 0.0251(8) 0.0248(8) 0.0173(7) -0.0037(6) 0.0001(6) -0.0010(6)
C3 0.0227(8) 0.0228(8) 0.0194(7) -0.0041(6) -0.0036(6) 0.0011(6)
C4 0.0215(7) 0.0222(7) 0.0199(7) 0.0001(6) -0.0045(6) 0.0040(6)
C5 0.0224(7) 0.0233(8) 0.0253(8) -0.0022(6) -0.0036(6) 0.0036(6)
C6 0.0228(8) 0.0316(9) 0.0265(8) 0.0019(6) 0.0007(6) 0.0036(7)
C7 0.0285(8) 0.0246(8) 0.0290(8) 0.0058(6) -0.0008(6) -0.0002(6)
C8 0.0271(8) 0.0196(7) 0.0313(8) -0.0005(6) -0.0026(6) 0.0008(6)
C9 0.0209(7) 0.0214(8) 0.0231(7) 0.0003(6) -0.0018(6) 0.0054(6)
C10 0.0352(10) 0.0447(11) 0.0425(10) 0.0074(8) 0.0073(8) -0.0086(8)
C11 0.0236(8) 0.0187(7) 0.0268(8) -0.0018(6) -0.0044(6) 0.0020(6)
C12 0.0261(8) 0.0182(7) 0.0228(8) -0.0025(6) -0.0018(6) -0.0027(6)
C13 0.0228(8) 0.0187(7) 0.0229(8) 0.0003(6) 0.0015(6) -0.0012(6)
C14 0.0199(7) 0.0176(7) 0.0221(7) 0.0031(6) -0.0019(6) 0.0012(5)
C15 0.0198(7) 0.0263(8) 0.0224(8) 0.0004(6) 0.0012(6) 0.0020(6)
C16 0.0212(7) 0.0249(8) 0.0262(8) -0.0040(6) -0.0039(6) 0.0027(6)
C17 0.0251(8) 0.0226(7) 0.0201(7) 0.0003(6) -0.0048(6) 0.0010(6)
C18 0.0250(8) 0.0250(8) 0.0205(7) -0.0021(6) 0.0004(6) 0.0029(6)
C19 0.0197(7) 0.0184(7) 0.0241(8) -0.0017(6) -0.0023(6) 0.0031(6)
C20 0.0383(10) 0.0407(10) 0.0266(8) -0.0139(8) -0.0053(7) -0.0048(7)
O1 0.0253(6) 0.0207(6) 0.0314(6) -0.0038(4) 0.0039(5) 0.0015(4)
O2 0.0302(6) 0.0332(6) 0.0324(6) -0.0078(5) 0.0067(5) 0.0033(5)
O3 0.0372(7) 0.0307(7) 0.0508(8) 0.0039(5) 0.0115(6) -0.0101(6)
O4 0.0270(6) 0.0274(6) 0.0230(6) -0.0103(5) -0.0011(4) 0.0030(4)
O5 0.0323(7) 0.0326(6) 0.0332(7) -0.0147(5) -0.0053(5) 0.0060(5)
O6 0.0323(6) 0.0357(7) 0.0202(6) -0.0097(5) -0.0033(4) -0.0021(5)

loop_
_atom_type_symbol
_atom_type_description
_atom_type_scat_dispersion_real
_atom_type_scat_dispersion_imag
_atom_type_scat_source
C C 0.0033 0.0016 'International Tables Vol C Tables 4.2.6.8 and 6.1.1.4'
H H 0.0000 0.0000 'International Tables Vol C Tables 4.2.6.8 and 6.1.1.4'
O O 0.0106 0.0060 'International Tables Vol C Tables 4.2.6.8 and 6.1.1.4'

loop_
_geom_angle_atom_site_label_1
_geom_angle_atom_site_label_2
_geom_angle_atom_site_label_3
_geom_angle_site_symmetry_1
_geom_angle_site_symmetry_3
_geom_angle
_geom_angle_publ_flag
O2 C1 O1 . . 117.42(14) ?
O2 C1 C2 . . 124.36(15) ?
O1 C1 C2 . . 118.17(13) ?
C1 C2 C3 . . 119.87(13) ?
C1 C2 C13 . . 116.49(12) ?
C3 C2 C13 . . 89.24(11) ?
C4 C3 C2 . . 111.63(12) ?
C4 C3 C12 . . 116.48(12) ?
C2 C3 C12 . . 87.28(11) ?
C9 C4 C5 . . 116.19(14) ?
C9 C4 C3 . . 120.98(13) ?
C5 C4 C3 . . 122.81(13) ?
C6 C5 C4 . . 122.38(14) ?
C5 C6 C7 . . 119.16(15) ?
O3 C7 C8 . . 115.09(14) ?
O3 C7 C6 . . 124.89(15) ?
C8 C7 C6 . . 120.00(15) ?
C9 C8 C7 . . 119.26(15) ?
C8 C9 C4 . . 123.01(14) ?
C8 C9 O1 . . 113.71(13) ?
C4 C9 O1 . . 123.25(14) ?
O5 C11 O4 . . 117.06(14) ?
O5 C11 C12 . . 124.56(14) ?
O4 C11 C12 . . 118.37(13) ?
C11 C12 C13 . . 119.17(13) ?
C11 C12 C3 . . 117.66(13) ?
C13 C12 C3 . . 89.43(11) ?
C14 C13 C12 . . 111.58(12) ?
C14 C13 C2 . . 116.03(12) ?
C12 C13 C2 . . 87.26(11) ?
C19 C14 C15 . . 116.32(13) ?
C19 C14 C13 . . 121.05(13) ?
C15 C14 C13 . . 122.62(13) ?
C16 C15 C14 . . 122.60(14) ?
C15 C16 C17 . . 119.01(14) ?
O6 C17 C18 . . 115.36(13) ?
O6 C17 C16 . . 124.58(14) ?
C18 C17 C16 . . 120.06(14) ?
C19 C18 C17 . . 119.14(14) ?
C18 C19 C14 . . 122.83(14) ?
C18 C19 O4 . . 113.88(13) ?
C14 C19 O4 . . 123.26(13) ?
C1 O1 C9 . . 122.36(12) ?
C7 O3 C10 . . 117.32(14) ?
C11 O4 C19 . . 121.96(12) ?
C17 O6 C20 . . 117.60(12) ?

loop_
_geom_bond_atom_site_label_1
_geom_bond_atom_site_label_2
_geom_bond_site_symmetry_2
_geom_bond_distance
_geom_bond_publ_flag
C1 O2 . 1.2019(19) ?
C1 O1 . 1.3561(19) ?
C1 C2 . 1.488(2) ?
C2 C3 . 1.551(2) ?
C2 C13 . 1.576(2) ?
C3 C4 . 1.502(2) ?
C3 C12 . 1.573(2) ?
C4 C9 . 1.393(2) ?
C4 C5 . 1.396(2) ?
C5 C6 . 1.387(2) ?
C6 C7 . 1.393(2) ?
C7 O3 . 1.367(2) ?
C7 C8 . 1.385(2) ?
C8 C9 . 1.377(2) ?
C9 O1 . 1.4036(19) ?
C10 O3 . 1.432(2) ?
C11 O5 . 1.1997(19) ?
C11 O4 . 1.3601(19) ?
C11 C12 . 1.489(2) ?
C12 C13 . 1.549(2) ?
C13 C14 . 1.502(2) ?
C14 C19 . 1.391(2) ?
C14 C15 . 1.393(2) ?
C15 C16 . 1.388(2) ?
C16 C17 . 1.390(2) ?
C17 O6 . 1.3663(18) ?
C17 C18 . 1.390(2) ?
C18 C19 . 1.381(2) ?
C19 O4 . 1.3978(18) ?
C20 O6 . 1.428(2) ?
